data_4311641
loop_
_publ_author_name
'Takayoshi Suzuki'
'Yoko Hirai'
'Hideaki Monjushiro'
'Sumio Kaizaki'

_publ_section_title
;
 Cobalt(III) Complexes of Monodentate N(9)-Bound Adeninate (ade-),
 [Co(ade-\kN9)Cl(en)2]+ (en = 1,2-Diaminoethane): Syntheses, Crystal
 Structures, and Protonation Behaviors of the Geometrical Isomers
;
_journal_name_full 'Inorganic Chemistry'
_journal_page_first 6435
_journal_page_last 6444
_journal_paper_doi 10.1021/ic035336z
_journal_volume 43
_journal_year 2004
_chemical_formula_moiety 'C9 H22 Co N9 O 2+, H O4 P 1-, 3(H2 O)'
_chemical_formula_sum 'C9 H29 Co N9 O8 P'
_chemical_formula_weight 481.31
_chemical_name_systematic
; 
trans-(7H-Adeninato-\kN^9^)aquobis(ethane-1,2-diamine)cobalt(III) 
Hydrogenphosphate Trihydrate
;
_space_group_IT_number 19
_symmetry_cell_setting orthorhombic
_symmetry_space_group_name_Hall 'P 2ac 2ab'
_symmetry_space_group_name_H-M 'P 21 21 21'
_atom_sites_solution_hydrogens difmap
_atom_sites_solution_primary direct
_atom_sites_solution_secondary difmap
_audit_creation_method SHELXL-97
_cell_angle_alpha 90.00
_cell_angle_beta 90.00
_cell_angle_gamma 90.00
_cell_formula_units_Z 4
_cell_length_a 13.887(2)
_cell_length_b 15.501(3)
_cell_length_c 9.288(3)
_cell_measurement_reflns_used 25
_cell_measurement_temperature 296(2)
_cell_measurement_theta_max 15.0
_cell_measurement_theta_min 14.8
_cell_volume 1999.4(8)
_computing_cell_refinement 'MSC/AFC Diffractometer Control'
_computing_data_collection 'MSC/AFC Diffractometer Control'
_computing_data_reduction 'teXsan ver. 1.11'
_computing_molecular_graphics ORTEP
_computing_publication_material SHELXL-97
_computing_structure_refinement SHELXL-97
_computing_structure_solution SHELXS-97
_diffrn_ambient_temperature 296(2)
_diffrn_measured_fraction_theta_full 0.963
_diffrn_measured_fraction_theta_max 0.963
_diffrn_measurement_device_type 'Rigaku AFC7R'
_diffrn_measurement_method \w-2\q
_diffrn_radiation_monochromator graphite
_diffrn_radiation_source 'rotating anode'
_diffrn_radiation_type 'Mo K\a'
_diffrn_radiation_wavelength 0.71069
_diffrn_reflns_av_R_equivalents 0.0000
_diffrn_reflns_av_sigmaI/netI 0.0533
_diffrn_reflns_limit_h_max 18
_diffrn_reflns_limit_h_min 0
_diffrn_reflns_limit_k_max 21
_diffrn_reflns_limit_k_min 0
_diffrn_reflns_limit_l_max 13
_diffrn_reflns_limit_l_min 0
_diffrn_reflns_number 3166
_diffrn_reflns_theta_full 30.02
_diffrn_reflns_theta_max 30.02
_diffrn_reflns_theta_min 2.56
_diffrn_standards_decay_% 0.38
_diffrn_standards_interval_count 150
_diffrn_standards_number 3
_exptl_absorpt_coefficient_mu 0.996
_exptl_absorpt_correction_T_max 1.000
_exptl_absorpt_correction_T_min 0.929
_exptl_absorpt_correction_type psi-scan
_exptl_absorpt_process_details '(North, Phillips & Mathews, 1968)'
_exptl_crystal_colour orange
_exptl_crystal_density_diffrn 1.599
_exptl_crystal_density_method 'not measured'
_exptl_crystal_description prism
_exptl_crystal_F_000 1008
_exptl_crystal_size_max 0.50
_exptl_crystal_size_mid 0.24
_exptl_crystal_size_min 0.18
_refine_diff_density_max 0.569
_refine_diff_density_min -1.011
_refine_diff_density_rms 0.123
_refine_ls_abs_structure_details 'Flack H D (1983), Acta Cryst. A39, 876-881'
_refine_ls_abs_structure_Flack -0.05(3)
_refine_ls_extinction_method none
_refine_ls_goodness_of_fit_ref 1.055
_refine_ls_hydrogen_treatment constr
_refine_ls_matrix_type full
_refine_ls_number_parameters 255
_refine_ls_number_reflns 3166
_refine_ls_number_restraints 0
_refine_ls_restrained_S_all 1.055
_refine_ls_R_factor_all 0.0852
_refine_ls_R_factor_gt 0.0478
_refine_ls_shift/su_max 0.001
_refine_ls_shift/su_mean 0.000
_refine_ls_structure_factor_coef Fsqd
_refine_ls_weighting_details 'calc w=1/[\s^2^(Fo^2^)+(0.0760P)^2^+1.1863P] where P=(Fo^2^+2Fc^2^)/3'
_refine_ls_weighting_scheme calc
_refine_ls_wR_factor_gt 0.1223
_refine_ls_wR_factor_ref 0.1388
_reflns_number_gt 2331
_reflns_number_total 3166
_reflns_threshold_expression 'I > 2\s(I)'
_cod_data_source_file ic035336zsi20040226_120107_5.cif
_cod_data_source_block trans-5
_cod_original_cell_volume 1999.3(8)
_cod_database_code 4311641

loop_
_symmetry_equiv_pos_as_xyz
'x, y, z'
'-x+1/2, -y, z+1/2'
'x+1/2, -y+1/2, -z'
'-x, y+1/2, -z+1/2'

loop_
_atom_site_label
_atom_site_type_symbol
_atom_site_fract_x
_atom_site_fract_y
_atom_site_fract_z
_atom_site_U_iso_or_equiv
_atom_site_adp_type
_atom_site_occupancy
_atom_site_symmetry_multiplicity
_atom_site_calc_flag
_atom_site_refinement_flags
_atom_site_disorder_assembly
_atom_site_disorder_group
Co1 Co 0.44015(5) 0.55213(4) 0.89622(7) 0.02127(15) Uani 1 1 d . . .
P1 P 0.10514(9) 0.56899(9) 0.83816(14) 0.0241(3) Uani 1 1 d . . .
O1 O 0.3282(3) 0.5192(3) 1.0078(4) 0.0286(8) Uani 1 1 d . . .
H01B H 0.3411 0.5216 1.0939 0.048 Uiso 1 1 calc R . .
H01A H 0.2805 0.5442 0.9767 0.048 Uiso 1 1 d R . .
O6 O 0.1980(3) 0.7369(3) 0.6056(6) 0.0513(12) Uani 1 1 d . . .
O7 O 0.3561(4) 0.6516(4) 1.4955(6) 0.0538(13) Uani 1 1 d . . .
O8 O 0.6800(4) 0.7075(4) 1.0830(8) 0.076(2) Uani 1 1 d . . .
O11 O 0.0655(3) 0.6271(2) 0.7213(4) 0.0281(8) Uani 1 1 d . . .
O12 O 0.1840(3) 0.6111(3) 0.9269(4) 0.0324(9) Uani 1 1 d . . .
O13 O 0.1388(4) 0.4825(3) 0.7784(5) 0.0388(10) Uani 1 1 d . . .
O14 O 0.0213(3) 0.5504(4) 0.9502(4) 0.0408(10) Uani 1 1 d . . .
H014 H -0.0307 0.5627 0.9138 0.048 Uiso 1 1 calc R . .
N1 N 0.8389(3) 0.5707(3) 0.8572(5) 0.0338(11) Uani 1 1 d . . .
N3 N 0.6818(4) 0.5236(4) 0.9324(6) 0.0368(12) Uani 1 1 d . . .
N6 N 0.8658(3) 0.6636(3) 0.6680(6) 0.0313(10) Uani 1 1 d . . .
H6A H 0.9265 0.6605 0.6854 0.048 Uiso 1 1 calc R . .
H6B H 0.8452 0.6952 0.5984 0.048 Uiso 1 1 calc R . .
N7 N 0.6451(3) 0.6598(3) 0.6292(5) 0.0275(9) Uani 1 1 d . . .
N9 N 0.5531(3) 0.5826(3) 0.7855(5) 0.0261(9) Uani 1 1 d . . .
N11 N 0.3809(4) 0.4887(3) 0.7361(5) 0.0313(10) Uani 1 1 d . . .
H11A H 0.3186 0.5036 0.7270 0.048 Uiso 1 1 calc R . .
H11B H 0.4114 0.5010 0.6531 0.048 Uiso 1 1 calc R . .
N14 N 0.4985(3) 0.4435(3) 0.9521(5) 0.0257(8) Uani 1 1 d . . .
H14A H 0.5615 0.4513 0.9708 0.032 Uiso 1 1 calc R . .
H14B H 0.4700 0.4232 1.0324 0.032 Uiso 1 1 calc R . .
N15 N 0.3787(3) 0.6627(3) 0.8476(6) 0.0330(11) Uani 1 1 d . . .
H15A H 0.3869 0.6742 0.7534 0.038 Uiso 1 1 calc R . .
H15B H 0.3151 0.6599 0.8657 0.038 Uiso 1 1 calc R . .
N18 N 0.4921(3) 0.6122(3) 1.0655(5) 0.0300(10) Uani 1 1 d . . .
H18A H 0.4840 0.5796 1.1447 0.037 Uiso 1 1 calc R . .
H18B H 0.5556 0.6218 1.0538 0.037 Uiso 1 1 calc R . .
C2 C 0.7771(4) 0.5267(5) 0.9406(8) 0.0416(16) Uani 1 1 d . . .
H2 H 0.8047 0.4940 1.0138 0.048 Uiso 1 1 calc R . .
C4 C 0.6478(3) 0.5725(3) 0.8240(6) 0.0244(10) Uani 1 1 d . . .
C5 C 0.7033(4) 0.6205(3) 0.7294(6) 0.0235(10) Uani 1 1 d . . .
C6 C 0.8032(4) 0.6193(3) 0.7494(6) 0.0257(11) Uani 1 1 d . . .
C8 C 0.5577(4) 0.6344(3) 0.6668(6) 0.0277(10) Uani 1 1 d . . .
H8 H 0.5030 0.6508 0.6159 0.048 Uiso 1 1 calc R . .
C12 C 0.3893(5) 0.3947(4) 0.7687(7) 0.0370(14) Uani 1 1 d . . .
H12A H 0.3825 0.3610 0.6812 0.048 Uiso 1 1 calc R . .
H12B H 0.3394 0.3772 0.8357 0.048 Uiso 1 1 calc R . .
C13 C 0.4866(5) 0.3810(4) 0.8334(7) 0.0370(13) Uani 1 1 d . . .
H13A H 0.4920 0.3225 0.8698 0.048 Uiso 1 1 calc R . .
H13B H 0.5361 0.3898 0.7613 0.048 Uiso 1 1 calc R . .
C16 C 0.4231(6) 0.7312(4) 0.9354(8) 0.0488(18) Uani 1 1 d . . .
H16A H 0.3804 0.7807 0.9413 0.062 Uiso 1 1 calc R . .
H16B H 0.4833 0.7497 0.8923 0.062 Uiso 1 1 calc R . .
C17 C 0.4408(6) 0.6951(4) 1.0823(8) 0.0469(16) Uani 1 1 d . . .
H17A H 0.4794 0.7350 1.1385 0.058 Uiso 1 1 calc R . .
H17B H 0.3802 0.6861 1.1319 0.058 Uiso 1 1 calc R . .
H06A H 0.1439 0.7029 0.6569 0.048 Uiso 1 1 d . . .
H06B H 0.1450 0.7722 0.5445 0.048 Uiso 1 1 d . . .
H07A H 0.3548 0.6163 1.4006 0.048 Uiso 1 1 d . . .
H07B H 0.2914 0.6687 1.5228 0.048 Uiso 1 1 d . . .

loop_
_atom_site_aniso_label
_atom_site_aniso_U_11
_atom_site_aniso_U_22
_atom_site_aniso_U_33
_atom_site_aniso_U_23
_atom_site_aniso_U_13
_atom_site_aniso_U_12
Co1 0.0173(3) 0.0249(3) 0.0215(3) 0.0009(3) -0.0003(3) 0.0006(3)
P1 0.0195(6) 0.0323(7) 0.0207(5) 0.0005(5) -0.0006(5) 0.0000(5)
O1 0.0206(18) 0.042(2) 0.0233(18) 0.0079(16) 0.0021(15) 0.0030(16)
O6 0.039(2) 0.059(3) 0.056(3) 0.028(3) -0.002(2) 0.001(2)
O7 0.043(3) 0.069(3) 0.049(3) -0.011(3) -0.006(2) 0.001(3)
O8 0.060(3) 0.057(3) 0.111(6) -0.030(4) 0.017(4) -0.017(3)
O11 0.0237(18) 0.0359(19) 0.0246(16) 0.0041(15) 0.0004(16) 0.0009(17)
O12 0.0226(18) 0.038(2) 0.036(2) -0.0025(17) -0.0045(16) 0.0012(16)
O13 0.055(3) 0.036(2) 0.0255(19) 0.0004(17) -0.004(2) 0.005(2)
O14 0.0220(18) 0.071(3) 0.0288(18) 0.011(2) -0.0043(16) 0.001(2)
N1 0.022(2) 0.043(3) 0.037(3) 0.013(2) -0.0001(19) 0.0003(19)
N3 0.024(2) 0.048(3) 0.039(3) 0.020(2) -0.001(2) -0.003(2)
N6 0.021(2) 0.037(2) 0.036(2) 0.005(2) 0.002(2) -0.0006(18)
N7 0.020(2) 0.036(2) 0.026(2) 0.0065(18) -0.0016(17) 0.0001(17)
N9 0.019(2) 0.032(2) 0.027(2) 0.0042(17) 0.0018(18) 0.0007(18)
N11 0.031(2) 0.041(3) 0.021(2) -0.0064(19) -0.0054(19) -0.009(2)
N14 0.0198(19) 0.028(2) 0.0295(19) 0.0058(19) 0.0011(16) 0.0054(18)
N15 0.024(2) 0.031(2) 0.045(3) 0.010(2) 0.003(2) 0.0072(18)
N18 0.031(2) 0.036(2) 0.023(2) -0.0087(18) -0.0015(18) -0.007(2)
C2 0.021(3) 0.054(4) 0.049(4) 0.029(3) -0.006(3) 0.000(2)
C4 0.019(2) 0.029(2) 0.026(2) 0.0009(19) 0.0023(19) -0.0001(18)
C5 0.020(2) 0.028(2) 0.022(2) -0.0038(19) 0.0019(19) 0.0030(19)
C6 0.021(2) 0.028(2) 0.028(3) 0.000(2) 0.000(2) -0.0013(19)
C8 0.022(2) 0.033(2) 0.028(2) 0.005(2) -0.001(2) 0.005(2)
C12 0.047(4) 0.035(3) 0.029(3) -0.005(2) 0.002(3) -0.015(3)
C13 0.050(3) 0.027(3) 0.034(3) -0.005(2) 0.005(3) 0.006(3)
C16 0.052(4) 0.025(3) 0.069(5) 0.000(3) 0.016(4) 0.006(3)
C17 0.054(4) 0.037(3) 0.050(4) -0.012(3) 0.007(4) 0.000(3)

loop_
_atom_type_symbol
_atom_type_description
_atom_type_scat_dispersion_real
_atom_type_scat_dispersion_imag
_atom_type_scat_source
Co Co 0.3494 0.9721 'International Tables Vol C Tables 4.2.6.8 and 6.1.1.4'
P P 0.1023 0.0942 'International Tables Vol C Tables 4.2.6.8 and 6.1.1.4'
O O 0.0106 0.0060 'International Tables Vol C Tables 4.2.6.8 and 6.1.1.4'
N N 0.0061 0.0033 'International Tables Vol C Tables 4.2.6.8 and 6.1.1.4'
C C 0.0033 0.0016 'International Tables Vol C Tables 4.2.6.8 and 6.1.1.4'
H H 0.0000 0.0000 'International Tables Vol C Tables 4.2.6.8 and 6.1.1.4'

loop_
_geom_angle_atom_site_label_1
_geom_angle_atom_site_label_2
_geom_angle_atom_site_label_3
_geom_angle
_geom_angle_site_symmetry_1
_geom_angle_site_symmetry_3
_geom_angle_publ_flag
N9 Co1 O1 178.73(19) . . ?
N9 Co1 N14 90.88(18) . . ?
O1 Co1 N14 87.86(18) . . ?
N9 Co1 N11 93.4(2) . . ?
O1 Co1 N11 86.4(2) . . ?
N14 Co1 N11 86.7(2) . . ?
N9 Co1 N18 90.66(19) . . ?
O1 Co1 N18 89.54(19) . . ?
N14 Co1 N18 92.5(2) . . ?
N11 Co1 N18 175.9(2) . . ?
N9 Co1 N15 91.01(19) . . ?
O1 Co1 N15 90.26(19) . . ?
N14 Co1 N15 177.6(2) . . ?
N11 Co1 N15 94.6(2) . . ?
N18 Co1 N15 86.0(2) . . ?
O11 P1 O12 113.3(2) . . ?
O11 P1 O13 111.9(2) . . ?
O12 P1 O13 110.8(2) . . ?
O11 P1 O14 108.1(2) . . ?
O12 P1 O14 104.6(2) . . ?
O13 P1 O14 107.7(3) . . ?
Co1 O1 H01B 109.5 . . ?
Co1 O1 H01A 109.6 . . ?
H01B O1 H01A 119.9 . . ?
H06A O6 H06B 90.3(4) . . ?
H07A O7 H07B 110.4(5) . . ?
P1 O14 H014 109.5 . . ?
C2 N1 C6 118.5(5) . . ?
C2 N3 C4 111.9(5) . . ?
C6 N6 H6A 120.0 . . ?
C6 N6 H6B 120.0 . . ?
H6A N6 H6B 120.0 . . ?
C8 N7 C5 103.2(4) . . ?
C8 N9 C4 103.4(4) . . ?
C8 N9 Co1 127.6(4) . . ?
C4 N9 Co1 127.7(4) . . ?
C12 N11 Co1 107.6(4) . . ?
C12 N11 H11A 110.2 . . ?
Co1 N11 H11A 110.2 . . ?
C12 N11 H11B 110.2 . . ?
Co1 N11 H11B 110.2 . . ?
H11A N11 H11B 108.5 . . ?
C13 N14 Co1 108.8(3) . . ?
C13 N14 H14A 109.9 . . ?
Co1 N14 H14A 109.9 . . ?
C13 N14 H14B 109.9 . . ?
Co1 N14 H14B 109.9 . . ?
H14A N14 H14B 108.3 . . ?
C16 N15 Co1 108.6(4) . . ?
C16 N15 H15A 110.0 . . ?
Co1 N15 H15A 110.0 . . ?
C16 N15 H15B 110.0 . . ?
Co1 N15 H15B 110.0 . . ?
H15A N15 H15B 108.3 . . ?
C17 N18 Co1 108.6(4) . . ?
C17 N18 H18A 110.0 . . ?
Co1 N18 H18A 110.0 . . ?
C17 N18 H18B 110.0 . . ?
Co1 N18 H18B 110.0 . . ?
H18A N18 H18B 108.3 . . ?
N3 C2 N1 128.6(6) . . ?
N3 C2 H2 115.7 . . ?
N1 C2 H2 115.7 . . ?
N3 C4 N9 126.5(5) . . ?
N3 C4 C5 125.5(5) . . ?
N9 C4 C5 107.9(5) . . ?
N7 C5 C4 109.9(4) . . ?
N7 C5 C6 132.7(5) . . ?
C4 C5 C6 117.4(5) . . ?
N6 C6 N1 117.8(5) . . ?
N6 C6 C5 124.1(5) . . ?
N1 C6 C5 118.1(5) . . ?
N7 C8 N9 115.6(5) . . ?
N7 C8 H8 122.2 . . ?
N9 C8 H8 122.2 . . ?
N11 C12 C13 106.9(5) . . ?
N11 C12 H12A 110.3 . . ?
C13 C12 H12A 110.3 . . ?
N11 C12 H12B 110.3 . . ?
C13 C12 H12B 110.3 . . ?
H12A C12 H12B 108.6 . . ?
N14 C13 C12 107.9(5) . . ?
N14 C13 H13A 110.1 . . ?
C12 C13 H13A 110.1 . . ?
N14 C13 H13B 110.1 . . ?
C12 C13 H13B 110.1 . . ?
H13A C13 H13B 108.4 . . ?
N15 C16 C17 107.7(5) . . ?
N15 C16 H16A 110.2 . . ?
C17 C16 H16A 110.2 . . ?
N15 C16 H16B 110.2 . . ?
C17 C16 H16B 110.2 . . ?
H16A C16 H16B 108.5 . . ?
N18 C17 C16 108.0(5) . . ?
N18 C17 H17A 110.1 . . ?
C16 C17 H17A 110.1 . . ?
N18 C17 H17B 110.1 . . ?
C16 C17 H17B 110.1 . . ?
H17A C17 H17B 108.4 . . ?

loop_
_geom_bond_atom_site_label_1
_geom_bond_atom_site_label_2
_geom_bond_distance
_geom_bond_site_symmetry_2
_geom_bond_publ_flag
Co1 N9 1.934(4) . ?
Co1 O1 1.937(4) . ?
Co1 N14 1.940(4) . ?
Co1 N11 1.964(4) . ?
Co1 N18 1.964(4) . ?
Co1 N15 1.967(4) . ?
P1 O11 1.514(4) . ?
P1 O12 1.518(4) . ?
P1 O13 1.525(4) . ?
P1 O14 1.588(4) . ?
O1 H01B 0.8200 . ?
O1 H01A 0.8201 . ?
O6 H06A 1.034(5) . ?
O6 H06B 1.078(5) . ?
O7 H07A 1.038(5) . ?
O7 H07B 0.971(5) . ?
O14 H014 0.8200 . ?
N1 C2 1.343(8) . ?
N1 C6 1.348(7) . ?
N3 C2 1.326(7) . ?
N3 C4 1.347(7) . ?
N6 C6 1.342(7) . ?
N6 H6A 0.8600 . ?
N6 H6B 0.8600 . ?
N7 C8 1.323(7) . ?
N7 C5 1.376(6) . ?
N9 C8 1.366(6) . ?
N9 C4 1.370(6) . ?
N11 C12 1.492(7) . ?
N11 H11A 0.9000 . ?
N11 H11B 0.9000 . ?
N14 C13 1.477(7) . ?
N14 H14A 0.9000 . ?
N14 H14B 0.9000 . ?
N15 C16 1.474(9) . ?
N15 H15A 0.9000 . ?
N15 H15B 0.9000 . ?
N18 C17 1.478(8) . ?
N18 H18A 0.9000 . ?
N18 H18B 0.9000 . ?
C2 H2 0.9300 . ?
C4 C5 1.385(7) . ?
C5 C6 1.400(7) . ?
C8 H8 0.9300 . ?
C12 C13 1.494(9) . ?
C12 H12A 0.9700 . ?
C12 H12B 0.9700 . ?
C13 H13A 0.9700 . ?
C13 H13B 0.9700 . ?
C16 C17 1.495(10) . ?
C16 H16A 0.9700 . ?
C16 H16B 0.9700 . ?
C17 H17A 0.9700 . ?
C17 H17B 0.9700 . ?

loop_
_geom_hbond_atom_site_label_D
_geom_hbond_atom_site_label_H
_geom_hbond_atom_site_label_A
_geom_hbond_distance_DH
_geom_hbond_distance_HA
_geom_hbond_distance_DA
_geom_hbond_angle_DHA
_geom_hbond_site_symmetry_A
_geom_hbond_publ_flag
O1 H01B O13 0.820 1.737 2.554 174.10 2/565 .
O1 H01A O12 0.820 1.756 2.570 171.14 . .
O14 H014 N1 0.820 2.694 1.889 166.86 1_455 .
N6 H6A O11 0.860 2.026 2.873 168.41 1_655 .
N6 H6B O7 0.860 2.534 3.244 140.55 3_567 .
N11 H11A O13 0.900 2.563 3.387 152.43 . .
N11 H11B O14 0.900 2.250 3.043 146.87 2_564 .
N14 H14A N3 0.900 2.044 2.839 146.60 . .
N14 H14B O11 0.900 1.982 2.869 168.26 2_565 .
N15 H15A O7 0.900 2.459 3.290 153.73 1_554 .
N15 H15B O12 0.900 2.052 2.914 160.02 . .
N18 H18A O13 0.900 2.318 3.061 139.80 2_565 .
N18 H18B O8 0.900 2.197 3.003 148.74 . .
N18 H18B N3 0.900 2.580 3.217 128.35 . .
O6 H06A O11 1.034 1.710 2.728 166.92 . .
O6 H06B N7 1.078 1.927 2.803 135.86 3_466 .
O7 H07A O13 1.038 1.908 2.897 158.07 2_565 .
O7 H07B O6 0.971 1.842 2.760 156.62 1_556 .

loop_
_geom_torsion_atom_site_label_1
_geom_torsion_atom_site_label_2
_geom_torsion_atom_site_label_3
_geom_torsion_atom_site_label_4
_geom_torsion
_geom_torsion_site_symmetry_1
_geom_torsion_site_symmetry_2
_geom_torsion_site_symmetry_3
_geom_torsion_site_symmetry_4
_geom_torsion_publ_flag
O1 Co1 N9 C8 145(8) . . . . ?
N14 Co1 N9 C8 151.8(5) . . . . ?
N11 Co1 N9 C8 65.1(5) . . . . ?
N18 Co1 N9 C8 -115.6(5) . . . . ?
N15 Co1 N9 C8 -29.6(5) . . . . ?
O1 Co1 N9 C4 -49(9) . . . . ?
N14 Co1 N9 C4 -43.1(5) . . . . ?
N11 Co1 N9 C4 -129.8(5) . . . . ?
N18 Co1 N9 C4 49.4(5) . . . . ?
N15 Co1 N9 C4 135.5(5) . . . . ?
N9 Co1 N11 C12 106.2(4) . . . . ?
O1 Co1 N11 C12 -72.6(4) . . . . ?
N14 Co1 N11 C12 15.5(4) . . . . ?
N18 Co1 N11 C12 -64(3) . . . . ?
N15 Co1 N11 C12 -162.5(4) . . . . ?
N9 Co1 N14 C13 -80.8(4) . . . . ?
O1 Co1 N14 C13 99.1(4) . . . . ?
N11 Co1 N14 C13 12.6(4) . . . . ?
N18 Co1 N14 C13 -171.5(4) . . . . ?
N15 Co1 N14 C13 137(5) . . . . ?
N9 Co1 N15 C16 -76.2(4) . . . . ?
O1 Co1 N15 C16 103.9(4) . . . . ?
N14 Co1 N15 C16 66(5) . . . . ?
N11 Co1 N15 C16 -169.7(4) . . . . ?
N18 Co1 N15 C16 14.4(4) . . . . ?
N9 Co1 N18 C17 104.2(4) . . . . ?
O1 Co1 N18 C17 -77.1(4) . . . . ?
N14 Co1 N18 C17 -164.9(4) . . . . ?
N11 Co1 N18 C17 -86(3) . . . . ?
N15 Co1 N18 C17 13.2(4) . . . . ?
C4 N3 C2 N1 0.0(11) . . . . ?
C6 N1 C2 N3 0.1(12) . . . . ?
C2 N3 C4 N9 179.2(6) . . . . ?
C2 N3 C4 C5 0.5(9) . . . . ?
C8 N9 C4 N3 -177.2(5) . . . . ?
Co1 N9 C4 N3 14.9(8) . . . . ?
C8 N9 C4 C5 1.7(6) . . . . ?
Co1 N9 C4 C5 -166.2(4) . . . . ?
C8 N7 C5 C4 0.1(6) . . . . ?
C8 N7 C5 C6 178.6(6) . . . . ?
N3 C4 C5 N7 177.7(5) . . . . ?
N9 C4 C5 N7 -1.2(6) . . . . ?
N3 C4 C5 C6 -1.1(8) . . . . ?
N9 C4 C5 C6 -179.9(5) . . . . ?
C2 N1 C6 N6 179.3(6) . . . . ?
C2 N1 C6 C5 -0.6(9) . . . . ?
N7 C5 C6 N6 2.8(10) . . . . ?
C4 C5 C6 N6 -178.8(5) . . . . ?
N7 C5 C6 N1 -177.4(5) . . . . ?
C4 C5 C6 N1 1.0(8) . . . . ?
C5 N7 C8 N9 1.0(6) . . . . ?
C4 N9 C8 N7 -1.7(6) . . . . ?
Co1 N9 C8 N7 166.2(4) . . . . ?
Co1 N11 C12 C13 -39.8(5) . . . . ?
Co1 N14 C13 C12 -38.1(5) . . . . ?
N11 C12 C13 N14 51.3(6) . . . . ?
Co1 N15 C16 C17 -38.8(6) . . . . ?
Co1 N18 C17 C16 -37.8(7) . . . . ?
N15 C16 C17 N18 50.4(7) . . . . ?
